data_8101953
loop_
_publ_author_name
'Zhang, G.-F.'
'Dou, Y.-L.'
'She, J.-B.'
'Yin, M.-H.'

_publ_section_title
;
Crystal structure of dimethanol-bis(1,3-bis(3,5-dimethylpyrazol-1-
yl)-propan-2-olato)dicopper(II) dibromide, [Cu~2~(C~13~H~19~N~4~O)
~2~(CH~3~OH)~2~]Br~2~
;
_journal_issue 2
_journal_name_full 'Zeitschrift f\"ur Kristallographie - New Crystal Structures'
_journal_page_first 181
_journal_page_last 182
_journal_volume 221
_journal_year 2006
_chemical_formula_sum 'C28 H46 Br2 Cu2 N8 O4'
_chemical_formula_weight 845.63
_chemical_name_systematic
;
dimethanol-bis(1,3-bis(3,5-dimethylpyrazol-1-yl)propan-2-olato)-
dicopper(II) dibromide
;
_space_group_IT_number 61
_symmetry_cell_setting orthorhombic
_symmetry_space_group_name_Hall '-P 2ac 2ab'
_symmetry_space_group_name_H-M 'P b c a'
_atom_sites_solution_hydrogens geom
_atom_sites_solution_primary direct
_atom_sites_solution_secondary difmap
_audit_creation_method SHELXL-97
_cell_angle_alpha 90.00
_cell_angle_beta 90.00
_cell_angle_gamma 90.00
_cell_formula_units_Z 4
_cell_length_a 11.914(4)
_cell_length_b 16.368(5)
_cell_length_c 18.237(6)
_cell_measurement_reflns_used 3654
_cell_measurement_temperature 298(2)
_cell_measurement_theta_max 24.825
_cell_measurement_theta_min 2.234
_cell_volume 3556(2)
_computing_cell_refinement 'Bruker SMART'
_computing_data_collection 'Bruker SMART'
_computing_data_reduction 'Bruker SAINT'
_computing_molecular_graphics 'Bruker SHELXTL'
_computing_publication_material 'Bruker SHELXTL'
_computing_structure_refinement 'SHELXL-97 (Sheldrick, 1997)'
_computing_structure_solution 'SHELXS-97 (Sheldrick, 1990)'
_diffrn_ambient_temperature 298(2)
_diffrn_measured_fraction_theta_full 1.000
_diffrn_measured_fraction_theta_max 1.000
_diffrn_measurement_device_type 'Bruker SMART CCD'
_diffrn_measurement_method phi/omega
_diffrn_radiation_monochromator graphite
_diffrn_radiation_source 'fine-focus sealed tube'
_diffrn_radiation_type MoK\a
_diffrn_radiation_wavelength 0.71073
_diffrn_reflns_av_R_equivalents 0.1233
_diffrn_reflns_av_sigmaI/netI 0.0869
_diffrn_reflns_limit_h_max 14
_diffrn_reflns_limit_h_min -13
_diffrn_reflns_limit_k_max 17
_diffrn_reflns_limit_k_min -19
_diffrn_reflns_limit_l_max 21
_diffrn_reflns_limit_l_min -20
_diffrn_reflns_number 16708
_diffrn_reflns_theta_full 25.01
_diffrn_reflns_theta_max 25.01
_diffrn_reflns_theta_min 2.23
_exptl_absorpt_coefficient_mu 3.486
_exptl_absorpt_correction_T_max 0.6054
_exptl_absorpt_correction_T_min 0.2746
_exptl_absorpt_correction_type multi-scan
_exptl_absorpt_process_details sadabs
_exptl_crystal_colour blue
_exptl_crystal_density_diffrn 1.579
_exptl_crystal_density_method 'not measured'
_exptl_crystal_description block
_exptl_crystal_F_000 1720
_exptl_crystal_size_max 0.50
_exptl_crystal_size_mid 0.48
_exptl_crystal_size_min 0.16
_refine_diff_density_max 1.670
_refine_diff_density_min -1.348
_refine_diff_density_rms 0.132
_refine_ls_extinction_expression Fc^*^=kFc[1+0.001xFc^2^\l^3^/sin(2\q)]^-1/4^
_refine_ls_extinction_method none
_refine_ls_goodness_of_fit_ref 1.026
_refine_ls_matrix_type full
_refine_ls_number_parameters 200
_refine_ls_number_reflns 3138
_refine_ls_number_restraints 0
_refine_ls_restrained_S_all 1.026
_refine_ls_R_factor_all 0.1061
_refine_ls_R_factor_gt 0.0602
_refine_ls_shift/su_max 0.000
_refine_ls_shift/su_mean 0.000
_refine_ls_structure_factor_coef Fsqd
_refine_ls_weighting_details 'calc w=1/[\s^2^(Fo^2^)+(0.0864P)^2^+9.0257P] where P=(Fo^2^+2Fc^2^)/3'
_refine_ls_weighting_scheme calc
_refine_ls_wR_factor_gt 0.1489
_refine_ls_wR_factor_ref 0.1846
_reflns_number_gt 2024
_reflns_number_total 3138
_reflns_threshold_expression >2sigma(I)
_cod_data_source_file 1267-1756.cff
_cod_data_source_block 060225d
_cod_original_sg_symbol_H-M Pbca
_cod_database_code 8101953

loop_
_symmetry_equiv_pos_as_xyz
'x, y, z'
'-x+1/2, -y, z+1/2'
'-x, y+1/2, -z+1/2'
'x+1/2, -y+1/2, -z'
'-x, -y, -z'
'x-1/2, y, -z-1/2'
'x, -y-1/2, z-1/2'
'-x-1/2, y-1/2, z'

loop_
_atom_site_label
_atom_site_type_symbol
_atom_site_fract_x
_atom_site_fract_y
_atom_site_fract_z
_atom_site_U_iso_or_equiv
_atom_site_adp_type
_atom_site_occupancy
_atom_site_symmetry_multiplicity
_atom_site_Wyckoff_symbol
_atom_site_calc_flag
_atom_site_refinement_flags
_atom_site_disorder_assembly
_atom_site_disorder_group
Cu1 Cu 0.42680(7) 0.53785(5) 0.44118(5) 0.0378(3) Uani 1 8 c d . . .
N1 N 0.4656(4) 0.6119(3) 0.3605(3) 0.0347(13) Uani 1 8 c d . . .
N2 N 0.5532(4) 0.6653(3) 0.3658(3) 0.0282(12) Uani 1 8 c d . . .
N3 N 0.2635(5) 0.5285(3) 0.4313(3) 0.0335(13) Uani 1 8 c d . . .
N4 N 0.2133(5) 0.4531(3) 0.4368(3) 0.0343(13) Uani 1 8 c d . . .
O1 O 0.5767(4) 0.5399(3) 0.4790(3) 0.0380(11) Uani 1 8 c d . . .
O2 O 0.4931(5) 0.4197(4) 0.3426(4) 0.0736(18) Uani 1 8 c d . . .
H2 H 0.5256 0.3770 0.3585 0.110 Uiso 1 8 c d R . .
Br1 Br 0.39502(7) 0.73020(6) 0.57009(5) 0.0617(4) Uani 1 8 c d . . .
C1 C 0.3385(7) 0.5647(5) 0.2591(4) 0.054(2) Uani 1 8 c d . . .
H1A H 0.3101 0.5292 0.2966 0.082 Uiso 1 8 c calc R . .
H1B H 0.3681 0.5326 0.2195 0.082 Uiso 1 8 c calc R . .
H1C H 0.2788 0.5987 0.2411 0.082 Uiso 1 8 c calc R . .
C2 C 0.4300(5) 0.6175(4) 0.2903(4) 0.0365(16) Uani 1 8 c d . . .
C3 C 0.4921(6) 0.6759(4) 0.2537(4) 0.0414(17) Uani 1 8 c d . . .
H3 H 0.4828 0.6923 0.2053 0.050 Uiso 1 8 c calc R . .
C4 C 0.5704(6) 0.7051(4) 0.3024(4) 0.0345(16) Uani 1 8 c d . . .
C5 C 0.6583(6) 0.7685(4) 0.2916(4) 0.0445(18) Uani 1 8 c d . . .
H5A H 0.7002 0.7752 0.3361 0.067 Uiso 1 8 c calc R . .
H5B H 0.6235 0.8194 0.2787 0.067 Uiso 1 8 c calc R . .
H5C H 0.7080 0.7518 0.2529 0.067 Uiso 1 8 c calc R . .
C6 C 0.2034(7) 0.6709(4) 0.4081(4) 0.049(2) Uani 1 8 c d . . .
H6A H 0.2815 0.6814 0.4172 0.074 Uiso 1 8 c calc R . .
H6B H 0.1587 0.7005 0.4430 0.074 Uiso 1 8 c calc R . .
H6C H 0.1845 0.6883 0.3594 0.074 Uiso 1 8 c calc R . .
C7 C 0.1809(6) 0.5815(4) 0.4157(4) 0.0350(16) Uani 1 8 c d . . .
C8 C 0.0802(6) 0.5387(4) 0.4085(4) 0.0411(17) Uani 1 8 c d . . .
H8 H 0.0107 0.5610 0.3967 0.049 Uiso 1 8 c calc R . .
C9 C 0.1022(6) 0.4587(4) 0.4218(4) 0.0391(17) Uani 1 8 c d . . .
C10 C 0.0276(7) 0.3860(5) 0.4206(5) 0.061(2) Uani 1 8 c d . . .
H10A H 0.0702 0.3382 0.4332 0.091 Uiso 1 8 c calc R . .
H10B H -0.0034 0.3795 0.3724 0.091 Uiso 1 8 c calc R . .
H10C H -0.0320 0.3933 0.4554 0.091 Uiso 1 8 c calc R . .
C11 C 0.6104(5) 0.6764(4) 0.4359(3) 0.0290(14) Uani 1 8 c d . . .
H11A H 0.5573 0.6975 0.4715 0.035 Uiso 1 8 c calc R . .
H11B H 0.6694 0.7166 0.4300 0.035 Uiso 1 8 c calc R . .
C12 C 0.6612(5) 0.5980(3) 0.4655(3) 0.0286(14) Uani 1 8 c d . . .
H12 H 0.7146 0.5760 0.4297 0.034 Uiso 1 8 c calc R . .
C13 C 0.2770(6) 0.3827(4) 0.4626(4) 0.0344(15) Uani 1 8 c d . . .
H13A H 0.3311 0.3669 0.4255 0.041 Uiso 1 8 c calc R . .
H13B H 0.2263 0.3371 0.4704 0.041 Uiso 1 8 c calc R . .
C14 C 0.5855(10) 0.4374(7) 0.2959(6) 0.098(4) Uani 1 8 c d . . .
H14A H 0.5699 0.4861 0.2683 0.147 Uiso 1 8 c calc R . .
H14B H 0.5973 0.3926 0.2628 0.147 Uiso 1 8 c calc R . .
H14C H 0.6517 0.4456 0.3250 0.147 Uiso 1 8 c calc R . .

loop_
_atom_site_aniso_label
_atom_site_aniso_U_11
_atom_site_aniso_U_22
_atom_site_aniso_U_33
_atom_site_aniso_U_23
_atom_site_aniso_U_13
_atom_site_aniso_U_12
Cu1 0.0263(5) 0.0388(5) 0.0484(6) 0.0194(4) -0.0099(4) -0.0075(3)
N1 0.030(3) 0.034(3) 0.040(3) 0.003(3) -0.003(3) -0.001(2)
N2 0.025(3) 0.029(3) 0.031(3) 0.008(2) -0.002(2) -0.003(2)
N3 0.032(3) 0.029(3) 0.040(3) 0.007(2) -0.005(3) -0.001(2)
N4 0.028(3) 0.033(3) 0.041(3) 0.009(2) -0.010(3) -0.005(2)
O1 0.033(3) 0.037(2) 0.044(3) 0.015(2) -0.013(2) -0.008(2)
O2 0.060(4) 0.069(4) 0.092(5) 0.022(4) -0.001(4) 0.006(3)
Br1 0.0448(6) 0.0915(7) 0.0488(5) 0.0149(4) 0.0042(4) 0.0221(4)
C1 0.059(5) 0.055(5) 0.049(5) -0.002(4) -0.016(4) -0.009(4)
C2 0.028(4) 0.040(4) 0.041(4) 0.006(3) -0.005(3) 0.001(3)
C3 0.043(4) 0.048(4) 0.033(4) 0.010(3) -0.004(3) 0.003(3)
C4 0.036(4) 0.035(4) 0.033(4) 0.007(3) 0.004(3) 0.001(3)
C5 0.040(4) 0.049(4) 0.044(4) 0.011(3) 0.008(4) -0.002(3)
C6 0.049(5) 0.032(4) 0.067(5) 0.001(4) -0.018(4) 0.008(3)
C7 0.033(4) 0.032(4) 0.040(4) 0.002(3) -0.006(3) 0.003(3)
C8 0.023(4) 0.054(4) 0.046(4) 0.003(4) -0.006(3) 0.002(3)
C9 0.029(4) 0.043(4) 0.045(4) 0.006(3) -0.012(3) -0.009(3)
C10 0.036(4) 0.057(5) 0.090(7) 0.014(5) -0.021(5) -0.020(4)
C11 0.027(4) 0.028(3) 0.031(4) 0.006(3) -0.001(3) -0.004(3)
C12 0.027(3) 0.026(3) 0.033(4) 0.000(3) 0.004(3) -0.003(3)
C13 0.033(4) 0.030(3) 0.040(4) 0.005(3) -0.001(3) -0.002(3)
C14 0.118(10) 0.089(7) 0.087(8) 0.027(6) 0.038(7) 0.036(7)

loop_
_atom_type_symbol
_atom_type_description
_atom_type_scat_dispersion_real
_atom_type_scat_dispersion_imag
_atom_type_scat_source
C C 0.0033 0.0016 'International Tables Vol C Tables 4.2.6.8 and 6.1.1.4'
H H 0.0000 0.0000 'International Tables Vol C Tables 4.2.6.8 and 6.1.1.4'
N N 0.0061 0.0033 'International Tables Vol C Tables 4.2.6.8 and 6.1.1.4'
O O 0.0106 0.0060 'International Tables Vol C Tables 4.2.6.8 and 6.1.1.4'
Br Br -0.2901 2.4595 'International Tables Vol C Tables 4.2.6.8 and 6.1.1.4'
Cu Cu 0.3201 1.2651 'International Tables Vol C Tables 4.2.6.8 and 6.1.1.4'

loop_
_geom_angle_atom_site_label_1
_geom_angle_atom_site_label_2
_geom_angle_atom_site_label_3
_geom_angle
_geom_angle_site_symmetry_1
_geom_angle_site_symmetry_3
_geom_angle_publ_flag
O1 Cu1 O1 76.2(2) . 5_666 ?
O1 Cu1 N3 163.8(2) . . ?
O1 Cu1 N3 89.75(19) 5_666 . ?
O1 Cu1 N1 92.3(2) . . ?
O1 Cu1 N1 167.5(2) 5_666 . ?
N3 Cu1 N1 102.3(2) . . ?
O1 Cu1 O2 88.85(19) . . ?
O1 Cu1 O2 92.03(19) 5_666 . ?
N3 Cu1 O2 99.8(2) . . ?
N1 Cu1 O2 82.9(2) . . ?
O1 Cu1 Cu1 38.31(13) . 5_666 ?
O1 Cu1 Cu1 37.86(13) 5_666 5_666 ?
N3 Cu1 Cu1 127.18(15) . 5_666 ?
N1 Cu1 Cu1 130.41(16) . 5_666 ?
O2 Cu1 Cu1 90.56(13) . 5_666 ?
O1 Cu1 Br1 82.01(14) . . ?
O1 Cu1 Br1 94.27(15) 5_666 . ?
N3 Cu1 Br1 91.25(15) . . ?
N1 Cu1 Br1 88.66(16) . . ?
O2 Cu1 Br1 167.33(13) . . ?
Cu1 Cu1 Br1 87.69(4) 5_666 . ?
C2 N1 N2 105.3(5) . . ?
C2 N1 Cu1 132.7(4) . . ?
N2 N1 Cu1 121.5(4) . . ?
C4 N2 N1 111.5(5) . . ?
C4 N2 C11 128.5(5) . . ?
N1 N2 C11 119.9(5) . . ?
C7 N3 N4 106.0(5) . . ?
C7 N3 Cu1 134.1(4) . . ?
N4 N3 Cu1 119.7(4) . . ?
C9 N4 N3 110.5(5) . . ?
C9 N4 C13 128.9(5) . . ?
N3 N4 C13 120.4(5) . . ?
C12 O1 Cu1 128.1(4) . . ?
C12 O1 Cu1 126.3(4) . 5_666 ?
Cu1 O1 Cu1 103.8(2) . 5_666 ?
C14 O2 Cu1 118.0(6) . . ?
C14 O2 H2 91.2 . . ?
Cu1 O2 H2 119.0 . . ?
C2 C1 H1A 109.5 . . ?
C2 C1 H1B 109.5 . . ?
H1A C1 H1B 109.5 . . ?
C2 C1 H1C 109.5 . . ?
H1A C1 H1C 109.5 . . ?
H1B C1 H1C 109.5 . . ?
N1 C2 C3 109.7(6) . . ?
N1 C2 C1 123.2(6) . . ?
C3 C2 C1 127.1(7) . . ?
C4 C3 C2 107.0(6) . . ?
C4 C3 H3 126.5 . . ?
C2 C3 H3 126.5 . . ?
N2 C4 C3 106.6(6) . . ?
N2 C4 C5 124.1(6) . . ?
C3 C4 C5 129.4(6) . . ?
C4 C5 H5A 109.5 . . ?
C4 C5 H5B 109.5 . . ?
H5A C5 H5B 109.5 . . ?
C4 C5 H5C 109.5 . . ?
H5A C5 H5C 109.5 . . ?
H5B C5 H5C 109.5 . . ?
C7 C6 H6A 109.5 . . ?
C7 C6 H6B 109.5 . . ?
H6A C6 H6B 109.5 . . ?
C7 C6 H6C 109.5 . . ?
H6A C6 H6C 109.5 . . ?
H6B C6 H6C 109.5 . . ?
N3 C7 C8 109.0(6) . . ?
N3 C7 C6 121.4(6) . . ?
C8 C7 C6 129.6(6) . . ?
C9 C8 C7 107.6(6) . . ?
C9 C8 H8 126.2 . . ?
C7 C8 H8 126.2 . . ?
N4 C9 C8 106.9(6) . . ?
N4 C9 C10 122.2(6) . . ?
C8 C9 C10 130.9(7) . . ?
C9 C10 H10A 109.5 . . ?
C9 C10 H10B 109.5 . . ?
H10A C10 H10B 109.5 . . ?
C9 C10 H10C 109.5 . . ?
H10A C10 H10C 109.5 . . ?
H10B C10 H10C 109.5 . . ?
N2 C11 C12 113.1(5) . . ?
N2 C11 H11A 109.0 . . ?
C12 C11 H11A 109.0 . . ?
N2 C11 H11B 109.0 . . ?
C12 C11 H11B 109.0 . . ?
H11A C11 H11B 107.8 . . ?
O1 C12 C11 110.4(5) . . ?
O1 C12 C13 109.4(5) . 5_666 ?
C11 C12 C13 108.7(5) . 5_666 ?
O1 C12 H12 109.4 . . ?
C11 C12 H12 109.4 . . ?
C13 C12 H12 109.4 5_666 . ?
N4 C13 C12 111.3(5) . 5_666 ?
N4 C13 H13A 109.4 . . ?
C12 C13 H13A 109.4 5_666 . ?
N4 C13 H13B 109.4 . . ?
C12 C13 H13B 109.4 5_666 . ?
H13A C13 H13B 108.0 . . ?
O2 C14 H14A 109.5 . . ?
O2 C14 H14B 109.5 . . ?
H14A C14 H14B 109.5 . . ?
O2 C14 H14C 109.5 . . ?
H14A C14 H14C 109.5 . . ?
H14B C14 H14C 109.5 . . ?

loop_
_geom_bond_atom_site_label_1
_geom_bond_atom_site_label_2
_geom_bond_distance
_geom_bond_site_symmetry_2
_geom_bond_publ_flag
Cu1 O1 1.915(4) . ?
Cu1 O1 1.934(4) 5_666 ?
Cu1 N3 1.960(6) . ?
Cu1 N1 1.962(5) . ?
Cu1 O2 2.757(7) . ?
Cu1 Cu1 3.0298(17) 5_666 ?
Cu1 Br1 3.9475(17) . ?
N1 C2 1.352(8) . ?
N1 N2 1.365(7) . ?
N2 C4 1.342(8) . ?
N2 C11 1.461(7) . ?
N3 C7 1.343(8) . ?
N3 N4 1.375(7) . ?
N4 C9 1.355(9) . ?
N4 C13 1.457(8) . ?
O1 C12 1.406(7) . ?
O1 Cu1 1.934(4) 5_666 ?
O2 C14 1.422(11) . ?
O2 H2 0.8500 . ?
C1 C2 1.503(9) . ?
C1 H1A 0.9600 . ?
C1 H1B 0.9600 . ?
C1 H1C 0.9600 . ?
C2 C3 1.380(9) . ?
C3 C4 1.374(9) . ?
C3 H3 0.9300 . ?
C4 C5 1.488(10) . ?
C5 H5A 0.9600 . ?
C5 H5B 0.9600 . ?
C5 H5C 0.9600 . ?
C6 C7 1.494(9) . ?
C6 H6A 0.9600 . ?
C6 H6B 0.9600 . ?
C6 H6C 0.9600 . ?
C7 C8 1.395(9) . ?
C8 C9 1.357(10) . ?
C8 H8 0.9300 . ?
C9 C10 1.485(9) . ?
C10 H10A 0.9600 . ?
C10 H10B 0.9600 . ?
C10 H10C 0.9600 . ?
C11 C12 1.517(8) . ?
C11 H11A 0.9700 . ?
C11 H11B 0.9700 . ?
C12 C13 1.536(9) 5_666 ?
C12 H12 0.9800 . ?
C13 C12 1.536(9) 5_666 ?
C13 H13A 0.9700 . ?
C13 H13B 0.9700 . ?
C14 H14A 0.9600 . ?
C14 H14B 0.9600 . ?
C14 H14C 0.9600 . ?

loop_
_geom_hbond_atom_site_label_D
_geom_hbond_atom_site_label_H
_geom_hbond_atom_site_label_A
_geom_hbond_distance_DH
_geom_hbond_distance_HA
_geom_hbond_distance_DA
_geom_hbond_angle_DHA
_geom_hbond_site_symmetry_A
O2 H2 Br1 0.85 2.38 3.214(6) 166.8 5_666

loop_
_geom_torsion_atom_site_label_1
_geom_torsion_atom_site_label_2
_geom_torsion_atom_site_label_3
_geom_torsion_atom_site_label_4
_geom_torsion
_geom_torsion_site_symmetry_1
_geom_torsion_site_symmetry_2
_geom_torsion_site_symmetry_3
_geom_torsion_site_symmetry_4
_geom_torsion_publ_flag
O1 Cu1 N1 C2 145.6(6) . . . . ?
O1 Cu1 N1 C2 123.7(10) 5_666 . . . ?
N3 Cu1 N1 C2 -41.5(6) . . . . ?
O2 Cu1 N1 C2 57.0(6) . . . . ?
Cu1 Cu1 N1 C2 141.7(5) 5_666 . . . ?
Br1 Cu1 N1 C2 -132.5(6) . . . . ?
O1 Cu1 N1 N2 -25.2(5) . . . . ?
O1 Cu1 N1 N2 -47.1(12) 5_666 . . . ?
N3 Cu1 N1 N2 147.7(4) . . . . ?
O2 Cu1 N1 N2 -113.7(5) . . . . ?
Cu1 Cu1 N1 N2 -29.1(5) 5_666 . . . ?
Br1 Cu1 N1 N2 56.8(4) . . . . ?
C2 N1 N2 C4 1.9(7) . . . . ?
Cu1 N1 N2 C4 174.9(4) . . . . ?
C2 N1 N2 C11 178.4(5) . . . . ?
Cu1 N1 N2 C11 -8.6(7) . . . . ?
O1 Cu1 N3 C7 113.6(8) . . . . ?
O1 Cu1 N3 C7 142.9(6) 5_666 . . . ?
N1 Cu1 N3 C7 -40.3(7) . . . . ?
O2 Cu1 N3 C7 -125.1(6) . . . . ?
Cu1 Cu1 N3 C7 136.7(6) 5_666 . . . ?
Br1 Cu1 N3 C7 48.6(6) . . . . ?
O1 Cu1 N3 N4 -70.6(9) . . . . ?
O1 Cu1 N3 N4 -41.3(4) 5_666 . . . ?
N1 Cu1 N3 N4 135.5(4) . . . . ?
O2 Cu1 N3 N4 50.7(4) . . . . ?
Cu1 Cu1 N3 N4 -47.5(5) 5_666 . . . ?
Br1 Cu1 N3 N4 -135.6(4) . . . . ?
C7 N3 N4 C9 2.5(7) . . . . ?
Cu1 N3 N4 C9 -174.4(5) . . . . ?
C7 N3 N4 C13 -172.1(6) . . . . ?
Cu1 N3 N4 C13 11.0(7) . . . . ?
O1 Cu1 O1 C12 -165.3(6) 5_666 . . . ?
N3 Cu1 O1 C12 -135.0(7) . . . . ?
N1 Cu1 O1 C12 19.4(5) . . . . ?
O2 Cu1 O1 C12 102.3(5) . . . . ?
Cu1 Cu1 O1 C12 -165.3(6) 5_666 . . . ?
Br1 Cu1 O1 C12 -68.9(5) . . . . ?
O1 Cu1 O1 Cu1 0.0 5_666 . . 5_666 ?
N3 Cu1 O1 Cu1 30.3(8) . . . 5_666 ?
N1 Cu1 O1 Cu1 -175.2(2) . . . 5_666 ?
O2 Cu1 O1 Cu1 -92.4(2) . . . 5_666 ?
Br1 Cu1 O1 Cu1 96.43(19) . . . 5_666 ?
O1 Cu1 O2 C14 -55.5(6) . . . . ?
O1 Cu1 O2 C14 -131.6(6) 5_666 . . . ?
N3 Cu1 O2 C14 138.3(6) . . . . ?
N1 Cu1 O2 C14 36.9(6) . . . . ?
Cu1 Cu1 O2 C14 -93.7(6) 5_666 . . . ?
Br1 Cu1 O2 C14 -11.8(10) . . . . ?
N2 N1 C2 C3 -2.3(7) . . . . ?
Cu1 N1 C2 C3 -174.2(5) . . . . ?
N2 N1 C2 C1 176.0(6) . . . . ?
Cu1 N1 C2 C1 4.2(10) . . . . ?
N1 C2 C3 C4 1.9(8) . . . . ?
C1 C2 C3 C4 -176.4(7) . . . . ?
N1 N2 C4 C3 -0.8(7) . . . . ?
C11 N2 C4 C3 -176.9(6) . . . . ?
N1 N2 C4 C5 178.6(6) . . . . ?
C11 N2 C4 C5 2.6(10) . . . . ?
C2 C3 C4 N2 -0.6(8) . . . . ?
C2 C3 C4 C5 179.9(7) . . . . ?
N4 N3 C7 C8 -2.3(7) . . . . ?
Cu1 N3 C7 C8 173.8(5) . . . . ?
N4 N3 C7 C6 177.9(6) . . . . ?
Cu1 N3 C7 C6 -5.9(10) . . . . ?
N3 C7 C8 C9 1.4(8) . . . . ?
C6 C7 C8 C9 -178.8(7) . . . . ?
N3 N4 C9 C8 -1.6(8) . . . . ?
C13 N4 C9 C8 172.4(6) . . . . ?
N3 N4 C9 C10 177.5(7) . . . . ?
C13 N4 C9 C10 -8.5(12) . . . . ?
C7 C8 C9 N4 0.1(9) . . . . ?
C7 C8 C9 C10 -178.8(8) . . . . ?
C4 N2 C11 C12 -124.8(6) . . . . ?
N1 N2 C11 C12 59.4(7) . . . . ?
Cu1 O1 C12 C11 18.5(7) . . . . ?
Cu1 O1 C12 C11 -143.7(4) 5_666 . . . ?
Cu1 O1 C12 C13 138.1(4) . . . 5_666 ?
Cu1 O1 C12 C13 -24.1(7) 5_666 . . 5_666 ?
N2 C11 C12 O1 -62.3(7) . . . . ?
N2 C11 C12 C13 177.7(5) . . . 5_666 ?
C9 N4 C13 C12 -123.4(7) . . . 5_666 ?
N3 N4 C13 C12 50.2(8) . . . 5_666 ?
